data_7021480
loop_
_publ_author_name
'Zhang, Guangju'
'Li, Hao'
'Zhao, Fangfang'
'Hu, Hailiang'
'Huang, Hui'
'Li, Haitao'
'Han, Xiao'
'Liu, Ruihua'
'Dong, Huan'
'Liu, Yang'
'Kang, Zhenhui'

_publ_section_title
;
 A cobalt-based 3D porous framework with excellent catalytic ability for
 the selective oxidation of cis-cyclooctene.
;
_journal_issue 26
_journal_name_full 'Dalton transactions (Cambridge, England : 2003)'
_journal_page_first 9423
_journal_page_last 9427
_journal_paper_doi 10.1039/c3dt50747e
_journal_volume 42
_journal_year 2013
_chemical_formula_sum 'C10 H14 Co3 N8 O8'
_chemical_formula_weight 551.08
_chemical_name_systematic
;
?
;
_space_group_IT_number 88
_symmetry_cell_setting tetragonal
_symmetry_space_group_name_Hall '-I 4ad'
_symmetry_space_group_name_H-M 'I 41/a :2'
_atom_sites_solution_hydrogens geom
_atom_sites_solution_primary direct
_atom_sites_solution_secondary difmap
_audit_creation_method SHELXL-97
_cell_angle_alpha 90.00
_cell_angle_beta 90.00
_cell_angle_gamma 90.00
_cell_formula_units_Z 8
_cell_length_a 20.7387(5)
_cell_length_b 20.7387(5)
_cell_length_c 8.4495(4)
_cell_measurement_reflns_used 16302
_cell_measurement_temperature 296(2)
_cell_measurement_theta_max 28.25
_cell_measurement_theta_min 2.60
_cell_volume 3634.1(2)
_computing_cell_refinement 'Bruker SAINT'
_computing_data_collection 'Bruker APEX2'
_computing_data_reduction 'Bruker SAINT'
_computing_molecular_graphics 'Bruker SHELXTL'
_computing_publication_material 'Bruker SHELXTL'
_computing_structure_refinement 'SHELXS-97 (Sheldrick, 2008)'
_computing_structure_solution 'SHELXS-97 (Sheldrick, 2008)'
_diffrn_ambient_temperature 296(2)
_diffrn_measured_fraction_theta_full 0.996
_diffrn_measured_fraction_theta_max 0.996
_diffrn_measurement_device_type 'Bruker APEX-II CCD'
_diffrn_measurement_method '\f and \w scans'
_diffrn_radiation_monochromator graphite
_diffrn_radiation_source 'fine-focus sealed tube'
_diffrn_radiation_type MoK\a
_diffrn_radiation_wavelength 0.71073
_diffrn_reflns_av_R_equivalents 0.0266
_diffrn_reflns_av_sigmaI/netI 0.0153
_diffrn_reflns_limit_h_max 27
_diffrn_reflns_limit_h_min -27
_diffrn_reflns_limit_k_max 27
_diffrn_reflns_limit_k_min -27
_diffrn_reflns_limit_l_max 11
_diffrn_reflns_limit_l_min -10
_diffrn_reflns_number 16302
_diffrn_reflns_theta_full 28.25
_diffrn_reflns_theta_max 28.25
_diffrn_reflns_theta_min 2.60
_exptl_absorpt_coefficient_mu 2.767
_exptl_absorpt_correction_T_max 0.7693
_exptl_absorpt_correction_T_min 0.7324
_exptl_absorpt_correction_type multi-scan
_exptl_absorpt_process_details 'SADABS(Sheldrick, 1996)'
_exptl_crystal_colour red
_exptl_crystal_density_diffrn 2.014
_exptl_crystal_density_method 'not measured'
_exptl_crystal_description block
_exptl_crystal_F_000 2200
_exptl_crystal_size_max 0.12
_exptl_crystal_size_mid 0.12
_exptl_crystal_size_min 0.10
_refine_diff_density_max 1.204
_refine_diff_density_min -0.718
_refine_diff_density_rms 0.123
_refine_ls_extinction_method none
_refine_ls_goodness_of_fit_ref 1.011
_refine_ls_hydrogen_treatment mixed
_refine_ls_matrix_type full
_refine_ls_number_parameters 133
_refine_ls_number_reflns 2237
_refine_ls_number_restraints 0
_refine_ls_restrained_S_all 1.011
_refine_ls_R_factor_all 0.0427
_refine_ls_R_factor_gt 0.0371
_refine_ls_shift/su_max 0.001
_refine_ls_shift/su_mean 0.000
_refine_ls_structure_factor_coef Fsqd
_refine_ls_weighting_details 'calc w=1/[\s^2^(Fo^2^)+(0.1400P)^2^+0.0000P] where P=(Fo^2^+2Fc^2^)/3'
_refine_ls_weighting_scheme calc
_refine_ls_wR_factor_gt 0.1510
_refine_ls_wR_factor_ref 0.1592
_reflns_number_gt 1995
_reflns_number_total 2237
_reflns_threshold_expression >2sigma(I)
_cod_data_source_file c3dt50747e.txt
_cod_data_source_block 1
_cod_depositor_comments
;
The following automatic conversions were performed:

'_symmetry_cell_setting' value 'Tetragonal' changed to 'tetragonal'
according to /home/saulius/struct/CIF-dictionaries/cif_core.dic
dictionary named 'cif_core.dic' version 2.4.2 from 2011-04-26.

Automatic conversion script
Id: cif_fix_values 1891 2012-01-12 08:04:46Z andrius 
;
_cod_original_sg_symbol_H-M I4(1)/a
_cod_database_code 7021480

loop_
_symmetry_equiv_pos_as_xyz
'x, y, z'
'-x+1/2, -y, z+1/2'
'-y+3/4, x+1/4, z+1/4'
'y+3/4, -x+3/4, z+3/4'
'x+1/2, y+1/2, z+1/2'
'-x+1, -y+1/2, z+1'
'-y+5/4, x+3/4, z+3/4'
'y+5/4, -x+5/4, z+5/4'
'-x, -y, -z'
'x-1/2, y, -z-1/2'
'y-3/4, -x-1/4, -z-1/4'
'-y-3/4, x-3/4, -z-3/4'
'-x+1/2, -y+1/2, -z+1/2'
'x, y+1/2, -z'
'y-1/4, -x+1/4, -z+1/4'
'-y-1/4, x-1/4, -z-1/4'

loop_
_atom_site_label
_atom_site_type_symbol
_atom_site_fract_x
_atom_site_fract_y
_atom_site_fract_z
_atom_site_U_iso_or_equiv
_atom_site_adp_type
_atom_site_occupancy
_atom_site_symmetry_multiplicity
_atom_site_calc_flag
_atom_site_refinement_flags
Co1 Co 0.5000 0.5000 1.0000 0.0150(2) Uani 1 2 d S
Co2 Co 0.505259(18) 0.544916(19) 0.64087(5) 0.0159(2) Uani 1 1 d .
O1W O 0.55654(9) 0.54918(9) 0.8499(2) 0.0107(4) Uani 1 1 d .
O1 O 0.45851(11) 0.46796(11) 0.7873(3) 0.0220(5) Uani 1 1 d .
O2W O 0.55541(9) 0.47118(9) 0.5459(2) 0.0136(4) Uani 1 1 d .
O3W O 0.6890(2) 0.4760(3) 0.5719(7) 0.0971(18) Uani 1 1 d .
H3WA H 0.6876 0.4992 0.4890 0.146 Uiso 1 1 d R
H3WB H 0.7224 0.4868 0.6241 0.146 Uiso 1 1 d R
N1 N 0.56491(14) 0.61045(13) 0.5224(3) 0.0231(6) Uani 1 1 d .
N2 N 0.64006(13) 0.69014(14) 0.5175(3) 0.0232(6) Uani 1 1 d .
N3 N 0.56822(14) 0.42255(13) 0.9929(3) 0.0244(6) Uani 1 1 d .
N4 N 0.64879(16) 0.36512(16) 0.8571(3) 0.0319(7) Uani 1 1 d .
H4A H 0.6664 0.3586 0.7664 0.038 Uiso 1 1 calc R
C1 C 0.42092(15) 0.42151(15) 0.7651(4) 0.0215(6) Uani 1 1 d .
C2 C 0.59072(15) 0.61396(16) 0.3737(4) 0.0223(7) Uani 1 1 d .
C3 C 0.59581(17) 0.65652(17) 0.6017(4) 0.0272(7) Uani 1 1 d .
H3A H 0.5876 0.6651 0.7078 0.033 Uiso 1 1 calc R
C4 C 0.63697(15) 0.66375(15) 0.3727(4) 0.0213(6) Uani 1 1 d .
C5 C 0.60084(19) 0.40985(19) 0.8647(4) 0.0311(8) Uani 1 1 d .
H5A H 0.5908 0.4327 0.7733 0.037 Uiso 1 1 calc R

loop_
_atom_site_aniso_label
_atom_site_aniso_U_11
_atom_site_aniso_U_22
_atom_site_aniso_U_33
_atom_site_aniso_U_23
_atom_site_aniso_U_13
_atom_site_aniso_U_12
Co1 0.0166(3) 0.0165(3) 0.0119(3) -0.00006(19) 0.00066(19) 0.00032(18)
Co2 0.0176(3) 0.0189(3) 0.0111(3) -0.00095(14) 0.00083(14) -0.00045(12)
O1W 0.0130(8) 0.0163(9) 0.0029(8) 0.0013(6) 0.0000(7) -0.0054(7)
O1 0.0278(11) 0.0217(10) 0.0165(11) -0.0011(9) -0.0019(9) -0.0075(8)
O2W 0.0159(9) 0.0184(9) 0.0064(9) -0.0043(7) -0.0034(7) 0.0046(7)
O3W 0.047(2) 0.157(5) 0.087(4) -0.035(4) 0.000(2) -0.003(3)
N1 0.0277(13) 0.0276(14) 0.0140(13) 0.0002(10) 0.0052(10) -0.0063(10)
N2 0.0243(13) 0.0271(13) 0.0181(13) -0.0003(10) 0.0019(10) -0.0065(10)
N3 0.0299(14) 0.0266(14) 0.0167(13) 0.0039(10) 0.0052(11) 0.0117(10)
N4 0.0402(17) 0.0424(17) 0.0132(13) 0.0033(12) 0.0051(12) 0.0179(13)
C1 0.0219(14) 0.0234(14) 0.0191(15) 0.0019(11) 0.0007(11) -0.0041(11)
C2 0.0236(15) 0.0255(15) 0.0178(16) -0.0003(11) 0.0018(11) -0.0072(12)
C3 0.0317(16) 0.0337(17) 0.0162(14) 0.0001(13) 0.0034(12) -0.0082(13)
C4 0.0220(14) 0.0232(14) 0.0187(16) -0.0018(11) -0.0006(11) -0.0059(11)
C5 0.0370(19) 0.0376(19) 0.0186(17) 0.0042(14) 0.0058(14) 0.0175(15)

loop_
_atom_type_symbol
_atom_type_description
_atom_type_scat_dispersion_real
_atom_type_scat_dispersion_imag
_atom_type_scat_source
C C 0.0033 0.0016 'International Tables Vol C Tables 4.2.6.8 and 6.1.1.4'
H H 0.0000 0.0000 'International Tables Vol C Tables 4.2.6.8 and 6.1.1.4'
N N 0.0061 0.0033 'International Tables Vol C Tables 4.2.6.8 and 6.1.1.4'
O O 0.0106 0.0060 'International Tables Vol C Tables 4.2.6.8 and 6.1.1.4'
Co Co 0.3494 0.9721 'International Tables Vol C Tables 4.2.6.8 and 6.1.1.4'

loop_
_geom_angle_atom_site_label_1
_geom_angle_atom_site_label_2
_geom_angle_atom_site_label_3
_geom_angle
_geom_angle_site_symmetry_1
_geom_angle_site_symmetry_3
O1W Co1 O1W 180.00(9) 9_667 .
O1W Co1 O1 98.10(8) 9_667 .
O1W Co1 O1 81.90(8) . .
O1W Co1 O1 81.90(8) 9_667 9_667
O1W Co1 O1 98.10(8) . 9_667
O1 Co1 O1 180.000(1) . 9_667
O1W Co1 N3 91.29(9) 9_667 .
O1W Co1 N3 88.71(9) . .
O1 Co1 N3 90.53(11) . .
O1 Co1 N3 89.47(11) 9_667 .
O1W Co1 N3 88.71(9) 9_667 9_667
O1W Co1 N3 91.29(9) . 9_667
O1 Co1 N3 89.47(11) . 9_667
O1 Co1 N3 90.53(11) 9_667 9_667
N3 Co1 N3 180.0 . 9_667
O2W Co2 O2W 83.48(8) . 9_666
O2W Co2 N2 169.93(10) . 15_566
O2W Co2 N2 89.64(10) 9_666 15_566
O2W Co2 O1W 96.15(8) . .
O2W Co2 O1W 169.82(8) 9_666 .
N2 Co2 O1W 89.32(10) 15_566 .
O2W Co2 N1 89.84(10) . .
O2W Co2 N1 95.77(10) 9_666 .
N2 Co2 N1 98.18(11) 15_566 .
O1W Co2 N1 94.40(9) . .
O2W Co2 O1 84.41(9) . .
O2W Co2 O1 92.50(8) 9_666 .
N2 Co2 O1 88.57(10) 15_566 .
O1W Co2 O1 77.35(8) . .
N1 Co2 O1 169.34(10) . .
Co1 O1W Co2 102.60(8) . .
C1 O1 Co1 128.7(2) . .
C1 O1 Co2 137.3(2) . .
Co1 O1 Co2 94.01(8) . .
Co2 O2W Co2 96.52(8) . 9_666
H3WA O3W H3WB 107.9 . .
C3 N1 C2 103.6(3) . .
C3 N1 Co2 120.7(2) . .
C2 N1 Co2 134.9(2) . .
C4 N2 C3 103.7(3) . .
C4 N2 Co2 129.9(2) . 12_767
C3 N2 Co2 125.7(2) . 12_767
C5 N3 C4 114.4(3) . 7_545
C5 N3 Co1 121.2(2) . .
C4 N3 Co1 124.1(2) 7_545 .
C5 N4 C1 125.1(3) . 11_667
C5 N4 H4A 117.4 . .
C1 N4 H4A 117.4 11_667 .
O1 C1 N4 118.5(3) . 16_657
O1 C1 C2 129.3(3) . 9_666
N4 C1 C2 112.2(3) 16_657 9_666
N1 C2 C1 132.2(3) . 9_666
N1 C2 C4 108.1(3) . .
C1 C2 C4 119.7(3) 9_666 .
N1 C3 N2 115.5(3) . .
N1 C3 H3A 122.2 . .
N2 C3 H3A 122.2 . .
N2 C4 N3 126.2(3) . 8_453
N2 C4 C2 109.0(3) . .
N3 C4 C2 124.7(3) 8_453 .
N3 C5 N4 123.8(3) . .
N3 C5 H5A 118.1 . .
N4 C5 H5A 118.1 . .

loop_
_geom_bond_atom_site_label_1
_geom_bond_atom_site_label_2
_geom_bond_distance
_geom_bond_site_symmetry_2
Co1 O1W 2.0062(18) 9_667
Co1 O1W 2.0062(18) .
Co1 O1 2.101(2) .
Co1 O1 2.101(2) 9_667
Co1 N3 2.141(3) .
Co1 N3 2.141(3) 9_667
Co2 O2W 2.0158(19) .
Co2 O2W 2.0460(19) 9_666
Co2 N2 2.059(3) 15_566
Co2 O1W 2.0632(19) .
Co2 N1 2.093(3) .
Co2 O1 2.240(2) .
O1 C1 1.253(4) .
O2W Co2 2.0460(19) 9_666
O3W H3WA 0.8500 .
O3W H3WB 0.8500 .
N1 C3 1.331(4) .
N1 C2 1.367(4) .
N2 C4 1.342(4) .
N2 C3 1.354(4) .
N2 Co2 2.059(3) 12_767
N3 C5 1.304(4) .
N3 C4 1.374(4) 7_545
N4 C5 1.361(4) .
N4 C1 1.395(4) 11_667
N4 H4A 0.8600 .
C1 N4 1.395(4) 16_657
C1 C2 1.406(5) 9_666
C2 C1 1.406(5) 9_666
C2 C4 1.409(4) .
C3 H3A 0.9300 .
C4 N3 1.374(4) 8_453
C5 H5A 0.9300 .

loop_
_geom_torsion_atom_site_label_1
_geom_torsion_atom_site_label_2
_geom_torsion_atom_site_label_3
_geom_torsion_atom_site_label_4
_geom_torsion
_geom_torsion_site_symmetry_1
_geom_torsion_site_symmetry_4
O1W Co1 O1W Co2 -81(100) 9_667 .
O1 Co1 O1W Co2 16.52(9) . .
O1 Co1 O1W Co2 -163.48(9) 9_667 .
N3 Co1 O1W Co2 107.25(10) . .
N3 Co1 O1W Co2 -72.75(10) 9_667 .
O2W Co2 O1W Co1 -98.54(9) . .
O2W Co2 O1W Co1 -11.2(5) 9_666 .
N2 Co2 O1W Co1 72.99(10) 15_566 .
N1 Co2 O1W Co1 171.14(10) . .
O1 Co2 O1W Co1 -15.70(9) . .
O1W Co1 O1 C1 -14.4(3) 9_667 .
O1W Co1 O1 C1 165.6(3) . .
O1 Co1 O1 C1 -128(89) 9_667 .
N3 Co1 O1 C1 77.0(3) . .
N3 Co1 O1 C1 -103.0(3) 9_667 .
O1W Co1 O1 Co2 165.15(9) 9_667 .
O1W Co1 O1 Co2 -14.85(9) . .
O1 Co1 O1 Co2 51(71) 9_667 .
N3 Co1 O1 Co2 -103.47(11) . .
N3 Co1 O1 Co2 76.53(11) 9_667 .
O2W Co2 O1 C1 -68.3(3) . .
O2W Co2 O1 C1 14.9(3) 9_666 .
N2 Co2 O1 C1 104.5(3) 15_566 .
O1W Co2 O1 C1 -165.9(3) . .
N1 Co2 O1 C1 -126.0(5) . .
O2W Co2 O1 Co1 112.25(9) . .
O2W Co2 O1 Co1 -164.55(9) 9_666 .
N2 Co2 O1 Co1 -74.98(11) 15_566 .
O1W Co2 O1 Co1 14.65(8) . .
N1 Co2 O1 Co1 54.6(5) . .
O2W Co2 O2W Co2 0.0 9_666 9_666
N2 Co2 O2W Co2 47.1(6) 15_566 9_666
O1W Co2 O2W Co2 169.76(8) . 9_666
N1 Co2 O2W Co2 -95.82(10) . 9_666
O1 Co2 O2W Co2 93.17(9) . 9_666
O2W Co2 N1 C3 -125.4(3) . .
O2W Co2 N1 C3 151.2(3) 9_666 .
N2 Co2 N1 C3 60.7(3) 15_566 .
O1W Co2 N1 C3 -29.2(3) . .
O1 Co2 N1 C3 -68.1(6) . .
O2W Co2 N1 C2 42.2(3) . .
O2W Co2 N1 C2 -41.2(3) 9_666 .
N2 Co2 N1 C2 -131.7(3) 15_566 .
O1W Co2 N1 C2 138.4(3) . .
O1 Co2 N1 C2 99.4(5) . .
O1W Co1 N3 C5 146.6(3) 9_667 .
O1W Co1 N3 C5 -33.4(3) . .
O1 Co1 N3 C5 48.5(3) . .
O1 Co1 N3 C5 -131.5(3) 9_667 .
N3 Co1 N3 C5 84(100) 9_667 .
O1W Co1 N3 C4 -40.3(3) 9_667 7_545
O1W Co1 N3 C4 139.7(3) . 7_545
O1 Co1 N3 C4 -138.4(3) . 7_545
O1 Co1 N3 C4 41.6(3) 9_667 7_545
N3 Co1 N3 C4 -103(100) 9_667 7_545
Co1 O1 C1 N4 22.2(5) . 16_657
Co2 O1 C1 N4 -157.1(3) . 16_657
Co1 O1 C1 C2 -156.5(3) . 9_666
Co2 O1 C1 C2 24.1(6) . 9_666
C3 N1 C2 C1 179.7(4) . 9_666
Co2 N1 C2 C1 10.7(6) . 9_666
C3 N1 C2 C4 -0.2(4) . .
Co2 N1 C2 C4 -169.2(2) . .
C2 N1 C3 N2 -0.1(4) . .
Co2 N1 C3 N2 170.8(2) . .
C4 N2 C3 N1 0.4(4) . .
Co2 N2 C3 N1 -170.8(2) 12_767 .
C3 N2 C4 N3 179.4(3) . 8_453
Co2 N2 C4 N3 -10.0(5) 12_767 8_453
C3 N2 C4 C2 -0.5(4) . .
Co2 N2 C4 C2 170.2(2) 12_767 .
N1 C2 C4 N2 0.4(4) . .
C1 C2 C4 N2 -179.5(3) 9_666 .
N1 C2 C4 N3 -179.4(3) . 8_453
C1 C2 C4 N3 0.7(5) 9_666 8_453
C4 N3 C5 N4 0.2(6) 7_545 .
Co1 N3 C5 N4 174.0(3) . .
C1 N4 C5 N3 -3.0(7) 11_667 .
